data_7038518
loop_
_publ_author_name
'Nishihara, Kazuki'
'Ueda, Misa'
'Higashitani, Ami'
'Nakao, Yoshihide'
'Arikawa, Yasuhiro'
'Horiuchi, Shinnosuke'
'Sakuda, Eri'
'Umakoshi, Keisuke'

_publ_section_title
;
 Different structural preference of Ag(i) and Au(i) in neutral and
 cationic luminescent heteropolynuclear platinum(ii) complexes: Z
 (U)-shaped Pt2M2 type vs. trinuclear PtM2 type.
;
_journal_issue 12
_journal_name_full 'Dalton transactions (Cambridge, England : 2003)'
_journal_page_first 4978
_journal_page_last 4982
_journal_paper_doi 10.1039/c6dt00320f
_journal_volume 45
_journal_year 2016
_chemical_formula_moiety 'C44 H48 Ag2 Cl4 N10 Pt2'
_chemical_formula_sum 'C44 H48 Ag2 Cl4 N10 Pt2'
_chemical_formula_weight 1464.66
_chemical_name_systematic '[Pt2Ag2(ppy)2(Me2pz)4]'
_space_group_IT_number 2
_symmetry_cell_setting triclinic
_symmetry_Int_Tables_number 2
_symmetry_space_group_name_Hall '-P 1'
_symmetry_space_group_name_H-M 'P -1'
_atom_sites_solution_hydrogens geom
_atom_sites_solution_primary direct
_atom_sites_solution_secondary difmap
_audit_update_record
;
2015-11-25 deposited with the CCDC.
2016-02-22 downloaded from the CCDC.
;
_cell_angle_alpha 114.5444(19)
_cell_angle_beta 103.778(3)
_cell_angle_gamma 100.7253(17)
_cell_formula_units_Z 1
_cell_length_a 9.481(2)
_cell_length_b 11.831(3)
_cell_length_c 12.311(4)
_cell_measurement_reflns_used 4422
_cell_measurement_temperature 93
_cell_measurement_theta_max 27.49
_cell_measurement_theta_min 3.05
_cell_volume 1154.8(5)
_computing_cell_refinement CrystalClear
_computing_data_collection 'CrystalClear (Rigaku Inc., 2008)'
_computing_data_reduction CrystalClear
_computing_molecular_graphics 'CrystalStructure 4.0'
_computing_publication_material 'CrystalStructure 4.0 (Rigaku, 2010)'
_computing_structure_refinement 'SHELXL97 (Sheldrick, 2008)'
_computing_structure_solution 'SIR92 (Altomare, et al., 1994)'
_diffrn_ambient_temperature 93
_diffrn_detector_area_resol_mean 7.111
_diffrn_measured_fraction_theta_full 0.996
_diffrn_measured_fraction_theta_max 0.996
_diffrn_measurement_device_type 'Rigaku Saturn724'
_diffrn_measurement_method \w
_diffrn_radiation_type 'Mo K\a'
_diffrn_radiation_wavelength 0.71075
_diffrn_reflns_av_R_equivalents 0.0329
_diffrn_reflns_av_sigmaI/netI 0.0453
_diffrn_reflns_limit_h_max 12
_diffrn_reflns_limit_h_min -11
_diffrn_reflns_limit_k_max 15
_diffrn_reflns_limit_k_min -15
_diffrn_reflns_limit_l_max 15
_diffrn_reflns_limit_l_min -15
_diffrn_reflns_number 14397
_diffrn_reflns_theta_full 27.47
_diffrn_reflns_theta_max 27.48
_diffrn_standards_number 0
_exptl_absorpt_coefficient_mu 7.123
_exptl_absorpt_correction_T_max 0.277
_exptl_absorpt_correction_T_min 0.224
_exptl_absorpt_correction_type multi-scan
_exptl_absorpt_process_details 'REQAB (Rigaku, 1998)'
_exptl_crystal_colour yellow
_exptl_crystal_density_diffrn 2.106
_exptl_crystal_density_method 'not measured'
_exptl_crystal_description prism
_exptl_crystal_F_000 700.00
_exptl_crystal_preparation Luminescent
_exptl_crystal_recrystallization_method 'Re-crystallisation from solvent: dichloromethane/n-hexane'
_exptl_crystal_size_max 0.240
_exptl_crystal_size_mid 0.220
_exptl_crystal_size_min 0.180
_refine_diff_density_max 0.860
_refine_diff_density_min -0.690
_refine_ls_extinction_method none
_refine_ls_goodness_of_fit_ref 0.909
_refine_ls_hydrogen_treatment constr
_refine_ls_number_parameters 284
_refine_ls_number_reflns 5272
_refine_ls_number_restraints 12
_refine_ls_R_factor_gt 0.0181
_refine_ls_shift/su_max 0.002
_refine_ls_structure_factor_coef Fsqd
_refine_ls_weighting_details 'w = 1/[\s^2^(Fo^2^)+(0.0069P)^2^+0.0000P] where P=(Fo^2^+2Fc^2^)/3'
_refine_ls_weighting_scheme calc
_refine_ls_wR_factor_ref 0.0355
_reflns_number_gt 4738
_reflns_number_total 5272
_reflns_threshold_expression F^2^>2.0\s(F^2^)
_cod_data_source_file c6dt00320f2.cif
_cod_data_source_block 2a
_cod_depositor_comments 'Adding full bibliography for 7038518--7038524.cif.'
_cod_database_code 7038518

loop_
_symmetry_equiv_pos_site_id
_symmetry_equiv_pos_as_xyz
1 +X,+Y,+Z
2 -X,-Y,-Z

loop_
_atom_site_label
_atom_site_type_symbol
_atom_site_fract_x
_atom_site_fract_y
_atom_site_fract_z
_atom_site_U_iso_or_equiv
_atom_site_adp_type
_atom_site_occupancy
_atom_site_symmetry_multiplicity
_atom_site_calc_flag
_atom_site_refinement_flags
Pt1 Pt 0.632442(12) 0.285568(11) 0.099434(10) 0.01232(4) Uani 1.0 2 d .
Ag1 Ag 0.37245(2) 0.03238(2) 0.06028(2) 0.01771(6) Uani 1.0 2 d .
Cl1 Cl 0.70740(11) -0.00160(9) 0.35244(10) 0.0522(3) Uani 1.0 2 d .
Cl2 Cl 0.99614(10) 0.19121(9) 0.54403(9) 0.0443(3) Uani 1.0 2 d .
N11 N 0.6575(3) 0.2750(3) -0.0608(3) 0.0151(6) Uani 0.5000 2 d .
N21 N 0.4450(3) 0.3266(3) 0.0335(3) 0.0142(6) Uani 0.5000 2 d .
N31 N 0.5897(3) 0.2959(3) 0.2586(2) 0.0133(6) Uani 1.0 2 d .
N32 N 0.4949(3) 0.1845(3) 0.2468(2) 0.0150(6) Uani 1.0 2 d .
N41 N 0.8242(3) 0.2381(3) 0.1532(2) 0.0138(6) Uani 1.0 2 d .
N42 N 0.8085(3) 0.1076(3) 0.1089(2) 0.0151(6) Uani 1.0 2 d .
C1 C 0.8328(4) 0.1573(3) 0.4167(3) 0.0261(8) Uani 1.0 2 d .
C11 C 0.6575(3) 0.2750(3) -0.0608(3) 0.0151(6) Uani 0.5000 2 d .
C12 C 0.5424(4) 0.2975(3) -0.1347(3) 0.0158(7) Uani 1.0 2 d .
C13 C 0.5462(4) 0.2922(3) -0.2485(3) 0.0220(8) Uani 1.0 2 d .
C14 C 0.6644(4) 0.2637(3) -0.2902(3) 0.0239(8) Uani 1.0 2 d .
C15 C 0.7810(4) 0.2424(3) -0.2168(3) 0.0212(7) Uani 1.0 2 d .
C16 C 0.7759(4) 0.2489(3) -0.1022(3) 0.0189(7) Uani 1.0 2 d .
C21 C 0.4450(3) 0.3266(3) 0.0335(3) 0.0142(6) Uani 0.5000 2 d .
C22 C 0.4234(4) 0.3278(3) -0.0803(3) 0.0165(7) Uani 1.0 2 d .
C23 C 0.2992(4) 0.3568(3) -0.1350(3) 0.0205(7) Uani 1.0 2 d .
C24 C 0.1952(4) 0.3864(3) -0.0749(3) 0.0235(8) Uani 1.0 2 d .
C25 C 0.2158(4) 0.3859(3) 0.0400(3) 0.0231(8) Uani 1.0 2 d .
C26 C 0.3403(4) 0.3565(3) 0.0931(3) 0.0208(7) Uani 1.0 2 d .
C33 C 0.4754(4) 0.2168(3) 0.3600(3) 0.0163(7) Uani 1.0 2 d .
C34 C 0.5577(4) 0.3479(3) 0.4446(3) 0.0170(7) Uani 1.0 2 d .
C35 C 0.6269(3) 0.3949(3) 0.3775(3) 0.0157(7) Uani 1.0 2 d .
C36 C 0.3778(4) 0.1154(3) 0.3780(3) 0.0219(7) Uani 1.0 2 d .
C37 C 0.7251(4) 0.5293(3) 0.4166(3) 0.0200(7) Uani 1.0 2 d .
C43 C 0.9476(4) 0.0989(3) 0.1576(3) 0.0188(7) Uani 1.0 2 d .
C44 C 1.0534(4) 0.2244(3) 0.2327(3) 0.0195(7) Uani 1.0 2 d .
C45 C 0.9709(4) 0.3099(3) 0.2279(3) 0.0162(7) Uani 1.0 2 d .
C46 C 0.9684(4) -0.0310(3) 0.1289(3) 0.0276(8) Uani 1.0 2 d .
C47 C 1.0233(4) 0.4552(3) 0.2895(3) 0.0233(8) Uani 1.0 2 d .
H1A H 0.7789 0.2215 0.4476 0.0314 Uiso 1.0 2 calc R
H1B H 0.8651 0.1668 0.3494 0.0314 Uiso 1.0 2 calc R
H13 H 0.4670 0.3082 -0.2980 0.0264 Uiso 1.0 2 calc R
H14 H 0.6658 0.2587 -0.3690 0.0287 Uiso 1.0 2 calc R
H15 H 0.8634 0.2235 -0.2442 0.0254 Uiso 1.0 2 calc R
H16 H 0.8562 0.2349 -0.0515 0.0226 Uiso 1.0 2 calc R
H23 H 0.2856 0.3562 -0.2142 0.0246 Uiso 1.0 2 calc R
H24 H 0.1104 0.4068 -0.1119 0.0282 Uiso 1.0 2 calc R
H25 H 0.1448 0.4056 0.0822 0.0277 Uiso 1.0 2 calc R
H26 H 0.3542 0.3570 0.1724 0.0249 Uiso 1.0 2 calc R
H34 H 0.5652 0.3959 0.5308 0.0204 Uiso 1.0 2 calc R
H36A H 0.4420 0.0994 0.4417 0.0262 Uiso 1.0 2 calc R
H36B H 0.3292 0.0336 0.2968 0.0262 Uiso 1.0 2 calc R
H36C H 0.2983 0.1470 0.4074 0.0262 Uiso 1.0 2 calc R
H37A H 0.7294 0.5356 0.3405 0.0239 Uiso 1.0 2 calc R
H37B H 0.8289 0.5463 0.4713 0.0239 Uiso 1.0 2 calc R
H37C H 0.6815 0.5942 0.4638 0.0239 Uiso 1.0 2 calc R
H44 H 1.1596 0.2474 0.2779 0.0234 Uiso 1.0 2 calc R
H46A H 1.0677 -0.0301 0.1181 0.0332 Uiso 1.0 2 calc R
H46B H 0.8859 -0.0998 0.0501 0.0332 Uiso 1.0 2 calc R
H46C H 0.9653 -0.0486 0.1995 0.0332 Uiso 1.0 2 calc R
H47A H 0.9611 0.4830 0.2358 0.0279 Uiso 1.0 2 calc R
H47B H 1.1313 0.4873 0.3001 0.0279 Uiso 1.0 2 calc R
H47C H 1.0119 0.4913 0.3732 0.0279 Uiso 1.0 2 calc R

loop_
_atom_site_aniso_label
_atom_site_aniso_U_11
_atom_site_aniso_U_22
_atom_site_aniso_U_33
_atom_site_aniso_U_12
_atom_site_aniso_U_13
_atom_site_aniso_U_23
Pt1 0.01249(6) 0.01229(6) 0.00879(6) 0.00193(5) 0.00045(5) 0.00473(5)
Ag1 0.01683(13) 0.01545(12) 0.01176(12) 0.00075(10) 0.00045(9) 0.00285(10)
Cl1 0.0336(6) 0.0249(6) 0.0719(8) -0.0025(5) -0.0058(5) 0.0183(6)
Cl2 0.0338(6) 0.0408(6) 0.0411(6) -0.0046(5) -0.0040(5) 0.0207(5)
N11 0.0180(15) 0.0107(14) 0.0121(14) -0.0007(12) 0.0038(12) 0.0044(12)
N21 0.0114(14) 0.0103(14) 0.0139(14) -0.0021(11) -0.0010(11) 0.0050(12)
N31 0.0130(13) 0.0128(13) 0.0092(13) -0.0004(11) -0.0007(11) 0.0052(11)
N32 0.0158(14) 0.0115(13) 0.0121(13) 0.0005(11) 0.0008(11) 0.0047(11)
N41 0.0150(13) 0.0133(13) 0.0076(13) 0.0012(11) 0.0002(10) 0.0035(11)
N42 0.0173(14) 0.0123(13) 0.0101(13) 0.0040(11) 0.0010(11) 0.0026(11)
C1 0.0261(19) 0.0220(18) 0.0274(19) 0.0028(15) 0.0092(16) 0.0116(16)
C11 0.0180(15) 0.0107(14) 0.0121(14) -0.0007(12) 0.0038(12) 0.0044(12)
C12 0.0160(16) 0.0131(15) 0.0123(16) -0.0019(13) -0.0003(13) 0.0063(13)
C13 0.0233(18) 0.0206(18) 0.0171(17) 0.0004(15) 0.0010(14) 0.0107(15)
C14 0.032(2) 0.0213(18) 0.0111(16) -0.0030(15) 0.0035(15) 0.0087(14)
C15 0.0206(18) 0.0193(17) 0.0192(17) 0.0018(14) 0.0079(14) 0.0069(15)
C16 0.0206(18) 0.0171(17) 0.0143(16) 0.0031(14) 0.0015(14) 0.0074(14)
C21 0.0114(14) 0.0103(14) 0.0139(14) -0.0021(11) -0.0010(11) 0.0050(12)
C22 0.0130(16) 0.0111(15) 0.0184(16) -0.0017(13) -0.0021(13) 0.0072(13)
C23 0.0191(17) 0.0192(17) 0.0190(17) 0.0004(14) -0.0006(14) 0.0119(15)
C24 0.0175(17) 0.0167(17) 0.0296(19) 0.0020(14) -0.0027(15) 0.0124(15)
C25 0.0181(18) 0.0195(18) 0.0287(19) 0.0062(14) 0.0074(15) 0.0095(16)
C26 0.0211(18) 0.0188(17) 0.0176(17) 0.0040(14) 0.0011(14) 0.0086(14)
C33 0.0140(16) 0.0206(17) 0.0120(16) 0.0041(13) -0.0004(13) 0.0090(14)
C34 0.0208(17) 0.0191(17) 0.0099(15) 0.0061(14) 0.0050(13) 0.0063(14)
C35 0.0129(16) 0.0144(16) 0.0152(16) 0.0038(13) 0.0010(13) 0.0056(13)
C36 0.0234(18) 0.0217(18) 0.0141(16) 0.0007(15) 0.0053(14) 0.0064(14)
C37 0.0209(18) 0.0153(16) 0.0175(17) 0.0024(14) 0.0025(14) 0.0060(14)
C43 0.0206(17) 0.0218(17) 0.0116(16) 0.0075(14) 0.0044(13) 0.0064(14)
C44 0.0154(17) 0.0243(18) 0.0116(16) 0.0036(14) 0.0008(13) 0.0054(14)
C45 0.0135(16) 0.0175(16) 0.0101(15) -0.0009(13) 0.0016(13) 0.0038(13)
C46 0.0230(19) 0.0235(19) 0.0246(19) 0.0102(15) -0.0003(15) 0.0047(16)
C47 0.0176(17) 0.0180(17) 0.0228(18) -0.0025(14) 0.0010(14) 0.0066(15)

loop_
_atom_type_symbol
_atom_type_description
_atom_type_scat_dispersion_real
_atom_type_scat_dispersion_imag
_atom_type_scat_source
H H 0.0000 0.0000
;
International Tables for Crystallography
(1992, Vol. C, Table 6.1.1.4)
;
N N 0.0061 0.0033
;
International Tables for Crystallography
(1992, Vol. C, Tables 4.2.6.8 and 6.1.1.4)
;
Pt Pt -1.7033 8.3905
;
International Tables for Crystallography
(1992, Vol. C, Tables 4.2.6.8 and 6.1.1.4)
;
Cl Cl 0.1484 0.1585
;
International Tables for Crystallography
(1992, Vol. C, Tables 4.2.6.8 and 6.1.1.4)
;
C C 0.0033 0.0016
;
International Tables for Crystallography
(1992, Vol. C, Tables 4.2.6.8 and 6.1.1.4)
;
Ag Ag -0.8971 1.1015
;
International Tables for Crystallography
(1992, Vol. C, Tables 4.2.6.8 and 6.1.1.4)
;

loop_
_geom_angle_atom_site_label_1
_geom_angle_atom_site_label_2
_geom_angle_atom_site_label_3
_geom_angle
_geom_angle_publ_flag
_geom_angle_site_symmetry_1
_geom_angle_site_symmetry_3
N11 Pt1 N31 175.62(11) yes . .
N11 Pt1 N41 94.84(12) yes . .
N11 Pt1 C21 81.05(13) yes . .
N21 Pt1 N31 94.70(12) yes . .
N21 Pt1 N41 175.69(11) yes . .
N21 Pt1 C11 81.05(13) yes . .
N31 Pt1 N41 89.38(11) yes . .
N31 Pt1 C11 175.62(11) yes . .
N31 Pt1 C21 94.70(12) yes . .
N41 Pt1 C11 94.84(12) yes . .
N41 Pt1 C21 175.69(11) yes . .
N32 Ag1 N42 161.89(11) yes . 2_655
Pt1 N11 C12 115.1(3) yes . .
Pt1 N11 C16 126.4(3) yes . .
C12 N11 C16 118.5(3) yes . .
Pt1 N21 C22 115.6(3) yes . .
Pt1 N21 C26 126.2(3) yes . .
C22 N21 C26 118.2(3) yes . .
Pt1 N31 N32 117.91(15) yes . .
Pt1 N31 C35 133.3(3) yes . .
N32 N31 C35 108.6(3) yes . .
Ag1 N32 N31 116.00(19) yes . .
Ag1 N32 C33 133.87(19) yes . .
N31 N32 C33 107.4(2) yes . .
Pt1 N41 N42 117.63(15) yes . .
Pt1 N41 C45 133.3(3) yes . .
N42 N41 C45 109.0(3) yes . .
Ag1 N42 N41 119.18(19) yes 2_655 .
Ag1 N42 C43 127.93(19) yes 2_655 .
N41 N42 C43 107.7(2) yes . .
Cl1 C1 Cl2 111.2(3) yes . .
Pt1 C11 C12 115.1(3) yes . .
Pt1 C11 C16 126.4(3) yes . .
C12 C11 C16 118.5(3) yes . .
N11 C12 C13 120.6(3) yes . .
N11 C12 C22 114.2(3) yes . .
C11 C12 C13 120.6(3) yes . .
C11 C12 C22 114.2(3) yes . .
C13 C12 C22 125.2(3) yes . .
C12 C13 C14 120.4(4) yes . .
C13 C14 C15 119.7(4) yes . .
C14 C15 C16 119.2(4) yes . .
N11 C16 C15 121.6(3) yes . .
C11 C16 C15 121.6(3) yes . .
Pt1 C21 C22 115.6(3) yes . .
Pt1 C21 C26 126.2(3) yes . .
C22 C21 C26 118.2(3) yes . .
N21 C22 C12 114.1(3) yes . .
N21 C22 C23 121.1(4) yes . .
C12 C22 C21 114.1(3) yes . .
C12 C22 C23 124.8(4) yes . .
C21 C22 C23 121.1(4) yes . .
C22 C23 C24 120.3(4) yes . .
C23 C24 C25 119.2(4) yes . .
C24 C25 C26 119.7(4) yes . .
N21 C26 C25 121.4(4) yes . .
C21 C26 C25 121.4(4) yes . .
N32 C33 C34 109.3(3) yes . .
N32 C33 C36 120.3(3) yes . .
C34 C33 C36 130.4(3) yes . .
C33 C34 C35 105.9(3) yes . .
N31 C35 C34 108.8(3) yes . .
N31 C35 C37 120.6(4) yes . .
C34 C35 C37 130.6(3) yes . .
N42 C43 C44 109.1(3) yes . .
N42 C43 C46 120.9(3) yes . .
C44 C43 C46 130.0(3) yes . .
C43 C44 C45 105.6(3) yes . .
N41 C45 C44 108.5(3) yes . .
N41 C45 C47 121.5(3) yes . .
C44 C45 C47 130.0(3) yes . .
Cl1 C1 H1A 109.387 no . .
Cl1 C1 H1B 109.390 no . .
Cl2 C1 H1A 109.389 no . .
Cl2 C1 H1B 109.391 no . .
H1A C1 H1B 108.013 no . .
C12 C13 H13 119.820 no . .
C14 C13 H13 119.829 no . .
C13 C14 H14 120.153 no . .
C15 C14 H14 120.151 no . .
C14 C15 H15 120.392 no . .
C16 C15 H15 120.388 no . .
N11 C16 H16 119.225 no . .
C11 C16 H16 119.225 no . .
C15 C16 H16 119.214 no . .
C22 C23 H23 119.865 no . .
C24 C23 H23 119.874 no . .
C23 C24 H24 120.397 no . .
C25 C24 H24 120.383 no . .
C24 C25 H25 120.128 no . .
C26 C25 H25 120.127 no . .
N21 C26 H26 119.280 no . .
C21 C26 H26 119.280 no . .
C25 C26 H26 119.280 no . .
C33 C34 H34 127.035 no . .
C35 C34 H34 127.042 no . .
C33 C36 H36A 109.476 no . .
C33 C36 H36B 109.476 no . .
C33 C36 H36C 109.467 no . .
H36A C36 H36B 109.471 no . .
H36A C36 H36C 109.469 no . .
H36B C36 H36C 109.469 no . .
C35 C37 H37A 109.470 no . .
C35 C37 H37B 109.470 no . .
C35 C37 H37C 109.473 no . .
H37A C37 H37B 109.472 no . .
H37A C37 H37C 109.467 no . .
H37B C37 H37C 109.476 no . .
C43 C44 H44 127.186 no . .
C45 C44 H44 127.184 no . .
C43 C46 H46A 109.474 no . .
C43 C46 H46B 109.472 no . .
C43 C46 H46C 109.475 no . .
H46A C46 H46B 109.471 no . .
H46A C46 H46C 109.468 no . .
H46B C46 H46C 109.467 no . .
C45 C47 H47A 109.475 no . .
C45 C47 H47B 109.475 no . .
C45 C47 H47C 109.469 no . .
H47A C47 H47B 109.475 no . .
H47A C47 H47C 109.466 no . .
H47B C47 H47C 109.467 no . .

loop_
_geom_bond_atom_site_label_1
_geom_bond_atom_site_label_2
_geom_bond_distance
_geom_bond_publ_flag
_geom_bond_site_symmetry_2
Pt1 N11 1.998(4) yes .
Pt1 N21 2.003(3) yes .
Pt1 N31 2.053(3) yes .
Pt1 N41 2.043(3) yes .
Pt1 C11 1.998(4) yes .
Pt1 C21 2.003(3) yes .
Ag1 N32 2.0926(19) yes .
Ag1 N42 2.0971(18) yes 2_655
Cl1 C1 1.748(4) yes .
Cl2 C1 1.762(4) yes .
N11 C12 1.388(5) yes .
N11 C16 1.373(5) yes .
N21 C22 1.373(5) yes .
N21 C26 1.383(5) yes .
N31 N32 1.379(4) yes .
N31 C35 1.348(4) yes .
N32 C33 1.353(5) yes .
N41 N42 1.371(4) yes .
N41 C45 1.343(4) yes .
N42 C43 1.354(5) yes .
C11 C12 1.388(5) yes .
C11 C16 1.373(5) yes .
C12 C13 1.385(5) yes .
C12 C22 1.470(5) yes .
C13 C14 1.380(6) yes .
C14 C15 1.386(5) yes .
C15 C16 1.393(6) yes .
C21 C22 1.373(5) yes .
C21 C26 1.383(5) yes .
C22 C23 1.387(5) yes .
C23 C24 1.380(5) yes .
C24 C25 1.383(6) yes .
C25 C26 1.384(5) yes .
C33 C34 1.386(4) yes .
C33 C36 1.500(5) yes .
C34 C35 1.387(6) yes .
C35 C37 1.492(5) yes .
C43 C44 1.388(4) yes .
C43 C46 1.491(6) yes .
C44 C45 1.400(6) yes .
C45 C47 1.482(5) yes .
C1 H1A 0.990 no .
C1 H1B 0.990 no .
C13 H13 0.950 no .
C14 H14 0.950 no .
C15 H15 0.950 no .
C16 H16 0.950 no .
C23 H23 0.950 no .
C24 H24 0.950 no .
C25 H25 0.950 no .
C26 H26 0.950 no .
C34 H34 0.950 no .
C36 H36A 0.980 no .
C36 H36B 0.980 no .
C36 H36C 0.980 no .
C37 H37A 0.980 no .
C37 H37B 0.980 no .
C37 H37C 0.980 no .
C44 H44 0.950 no .
C46 H46A 0.980 no .
C46 H46B 0.980 no .
C46 H46C 0.980 no .
C47 H47A 0.980 no .
C47 H47B 0.980 no .
C47 H47C 0.980 no .

loop_
_geom_contact_atom_site_label_1
_geom_contact_atom_site_label_2
_geom_contact_distance
_geom_contact_publ_flag
_geom_contact_site_symmetry_2
Pt1 Ag1 3.2815(7) no .
Pt1 Ag1 3.4301(8) no 2_655
Pt1 C37 3.522(3) no .
Pt1 C47 3.526(3) no .
Ag1 Ag1 3.1772(7) no 2_655
Ag1 N11 3.598(4) no 2_655
Ag1 N21 3.587(4) no .
Ag1 C11 3.598(4) no 2_655
Ag1 C21 3.587(4) no .
Ag1 C46 3.498(4) no 2_655
N11 C14 2.789(5) no .
N21 C24 2.792(5) no .
N31 N42 3.577(4) no .
N31 C26 3.131(5) no .
N32 C26 3.585(5) no .
N41 C16 3.127(5) no .
C11 C14 2.789(5) no .
C12 C15 2.766(5) no .
C13 C16 2.750(5) no .
C13 C23 3.060(5) no .
C21 C24 2.792(5) no .
C22 C25 2.754(5) no .
C23 C26 2.744(6) no .
Cl1 C12 3.339(3) no 2_655
Cl1 C13 3.323(4) no 2_655
N11 C24 3.469(4) no 2_665
N21 C23 3.573(4) no 2_665
N32 C1 3.535(5) no .
N42 C1 3.528(5) no .
C1 N32 3.535(5) no .
C1 N42 3.528(5) no .
C1 C33 3.555(5) no .
C1 C43 3.456(6) no .
C11 C24 3.469(4) no 2_665
C12 Cl1 3.339(3) no 2_655
C12 C24 3.507(4) no 2_665
C12 C25 3.542(5) no 2_665
C13 Cl1 3.323(4) no 2_655
C13 C25 3.480(4) no 2_665
C13 C26 3.583(5) no 2_665
C21 C23 3.573(4) no 2_665
C22 C22 3.516(4) no 2_665
C22 C23 3.561(4) no 2_665
C23 N21 3.573(4) no 2_665
C23 C21 3.573(4) no 2_665
C23 C22 3.561(4) no 2_665
C24 N11 3.469(4) no 2_665
C24 C11 3.469(4) no 2_665
C24 C12 3.507(4) no 2_665
C25 C12 3.542(5) no 2_665
C25 C13 3.480(4) no 2_665
C26 C13 3.583(5) no 2_665
C33 C1 3.555(5) no .
C43 C1 3.456(6) no .
C43 C46 3.596(6) no 2_755
C46 C43 3.596(6) no 2_755
Pt1 H16 3.1208 no .
Pt1 H26 3.1316 no .
Pt1 H37A 2.9663 no .
Pt1 H47A 3.0869 no .
Ag1 H16 3.4297 no 2_655
Ag1 H26 3.5560 no .
Ag1 H36B 3.0297 no .
Ag1 H46B 2.9202 no 2_655
N11 H13 3.2638 no .
N11 H15 3.2681 no .
N11 H47A 3.5445 no .
N21 H23 3.2556 no .
N21 H25 3.2673 no .
N21 H37A 3.5455 no .
N21 H46B 3.3372 no 2_655
N31 H26 2.5967 no .
N31 H34 3.1406 no .
N31 H37A 2.5307 no .
N31 H37B 3.0004 no .
N31 H37C 3.1624 no .
N32 H26 2.9613 no .
N32 H34 3.1507 no .
N32 H36A 3.0693 no .
N32 H36B 2.5228 no .
N32 H36C 3.1236 no .
N41 H16 2.5948 no .
N41 H44 3.1437 no .
N41 H47A 2.5768 no .
N41 H47B 3.2102 no .
N41 H47C 2.9078 no .
N42 H16 3.0021 no .
N42 H44 3.1522 no .
N42 H46A 3.1964 no .
N42 H46B 2.5558 no .
N42 H46C 2.9687 no .
C11 H13 3.2638 no .
C11 H15 3.2681 no .
C11 H47A 3.5445 no .
C12 H14 3.2563 no .
C12 H16 3.2325 no .
C12 H23 2.7255 no .
C13 H15 3.2521 no .
C13 H23 2.7904 no .
C14 H16 3.2521 no .
C14 H36B 3.4965 no 2_655
C15 H13 3.2496 no .
C15 H36B 2.8791 no 2_655
C16 H14 3.2589 no .
C16 H36B 2.9784 no 2_655
C21 H23 3.2556 no .
C21 H25 3.2673 no .
C21 H37A 3.5455 no .
C21 H46B 3.3372 no 2_655
C22 H13 2.7312 no .
C22 H24 3.2588 no .
C22 H26 3.2229 no .
C23 H13 2.7922 no .
C23 H25 3.2439 no .
C24 H26 3.2475 no .
C24 H46B 3.4895 no 2_655
C24 H46C 3.4884 no 2_655
C25 H23 3.2429 no .
C25 H46B 2.9614 no 2_655
C25 H46C 3.5815 no 2_655
C26 H24 3.2544 no .
C26 H46B 2.8740 no 2_655
C33 H26 3.4695 no .
C34 H26 3.5012 no .
C34 H36A 2.9239 no .
C34 H36B 3.3672 no .
C34 H36C 2.8797 no .
C34 H37A 3.3510 no .
C34 H37B 2.9890 no .
C34 H37C 2.8188 no .
C35 H26 2.9629 no .
C36 H34 2.9553 no .
C37 H26 3.5726 no .
C37 H34 2.9548 no .
C37 H47A 3.4760 no .
C37 H47C 2.9720 no .
C43 H16 3.5860 no .
C44 H46A 2.7910 no .
C44 H46B 3.3401 no .
C44 H46C 3.0053 no .
C44 H47A 3.3239 no .
C44 H47B 2.7599 no .
C44 H47C 3.0604 no .
C45 H16 3.0213 no .
C46 H44 2.9454 no .
C47 H37A 3.2232 no .
C47 H37B 3.2041 no .
C47 H44 2.9518 no .
H13 H14 2.3298 no .
H13 H23 2.2515 no .
H14 H15 2.3437 no .
H15 H16 2.3377 no .
H15 H36B 2.9568 no 2_655
H16 H36B 3.1176 no 2_655
H16 H47A 3.2757 no .
H23 H24 2.3337 no .
H24 H25 2.3406 no .
H25 H26 2.3257 no .
H25 H46B 3.2107 no 2_655
H26 H37A 3.3855 no .
H26 H46B 3.0778 no 2_655
H34 H36A 3.0887 no .
H34 H36C 3.0099 no .
H34 H37B 3.2018 no .
H34 H37C 2.9124 no .
H37A H47A 2.8409 no .
H37A H47C 2.7927 no .
H37B H47A 3.2887 no .
H37B H47C 2.3788 no .
H44 H46A 2.8571 no .
H44 H46C 3.2454 no .
H44 H47B 2.8061 no .
H44 H47C 3.3368 no .
Ag1 H46A 3.1664 no 1_455
Cl1 H13 3.4004 no 2_655
Cl1 H36A 3.2119 no .
Cl1 H46C 3.4145 no .
Cl2 H15 3.0724 no 1_556
Cl2 H23 3.0802 no 1_656
Cl2 H37A 3.2450 no 2_766
Cl2 H37B 3.3395 no 2_766
Cl2 H47A 3.5471 no 2_766
Cl2 H47C 3.4814 no 2_766
N11 H24 3.4013 no 2_665
N21 H23 3.5139 no 2_665
N31 H1A 3.1161 no .
N31 H1B 3.4517 no .
N32 H1A 3.0075 no .
N32 H1B 3.5127 no .
N32 H44 3.4691 no 1_455
N41 H1B 2.8397 no .
N42 H1B 2.6317 no .
N42 H46A 3.1401 no 2_755
C1 H14 3.3122 no 1_556
C1 H46C 3.4623 no .
C11 H24 3.4013 no 2_665
C13 H25 3.5671 no 2_665
C13 H34 3.4412 no 1_554
C13 H36A 3.2956 no 1_554
C14 H1A 3.5180 no 1_554
C14 H25 3.4608 no 2_665
C14 H34 3.2569 no 1_554
C14 H36A 2.9907 no 1_554
C14 H47B 3.2766 no 2_765
C15 H24 2.9895 no 1_655
C15 H46A 3.5890 no 2_755
C16 H24 3.4243 no 1_655
C16 H24 3.5768 no 2_665
C16 H25 3.3365 no 1_655
C16 H46A 3.1749 no 2_755
C21 H23 3.5139 no 2_665
C23 H37A 3.2515 no 2_665
C24 H15 3.0389 no 1_455
C24 H16 3.5140 no 1_455
C24 H47A 3.2410 no 2_665
C25 H16 3.2121 no 1_455
C25 H47B 3.2753 no 1_455
C26 H13 3.4970 no 2_665
C33 H1A 2.8033 no .
C33 H14 3.1717 no 1_556
C33 H37C 3.2653 no 2_666
C33 H44 3.0636 no 1_455
C34 H1A 2.7954 no .
C34 H14 2.9548 no 1_556
C34 H34 3.3700 no 2_666
C34 H37C 2.8356 no 2_666
C34 H44 3.5336 no 1_455
C34 H47B 3.2754 no 2_766
C35 H1A 3.0018 no .
C35 H34 3.3251 no 2_666
C35 H47B 3.5819 no 2_766
C35 H47C 3.5783 no 2_766
C36 H1A 3.5430 no .
C36 H13 3.4550 no 1_556
C36 H14 3.1419 no 1_556
C36 H37C 3.4043 no 2_666
C36 H44 3.1343 no 1_455
C36 H46A 3.3021 no 1_455
C37 H13 3.3934 no 2_665
C37 H23 3.2844 no 2_665
C37 H34 3.1717 no 2_666
C37 H44 3.3209 no 2_766
C37 H47B 3.5292 no 2_766
C37 H47C 3.2629 no 2_766
C43 H1B 2.5242 no .
C43 H46A 3.1031 no 2_755
C43 H46B 3.3112 no 2_755
C44 H1B 2.7010 no .
C44 H25 3.4860 no 1_655
C44 H26 3.3856 no 1_655
C44 H36C 3.3015 no 1_655
C44 H37B 3.2573 no 2_766
C44 H37C 3.4266 no 2_766
C44 H46B 3.4106 no 2_755
C45 H1B 2.8798 no .
C45 H25 3.1013 no 1_655
C45 H37B 3.2291 no 2_766
C46 H1B 3.2631 no .
C46 H15 3.5643 no 2_755
C46 H16 3.1348 no 2_755
C46 H36B 3.3025 no 1_655
C46 H36C 3.5237 no 1_655
C46 H46A 3.3634 no 2_755
C46 H46B 3.5563 no 2_755
C47 H1A 3.5748 no 2_766
C47 H24 3.3858 no 2_665
C47 H25 2.9309 no 1_655
C47 H37B 2.9538 no 2_766
H1A N31 3.1161 no .
H1A N32 3.0075 no .
H1A C14 3.5180 no 1_556
H1A C33 2.8033 no .
H1A C34 2.7954 no .
H1A C35 3.0018 no .
H1A C36 3.5430 no .
H1A C47 3.5748 no 2_766
H1A H14 2.6353 no 1_556
H1A H34 3.1933 no .
H1A H36A 3.2225 no .
H1A H47B 3.3165 no 2_766
H1A H47C 3.0864 no 2_766
H1B N31 3.4517 no .
H1B N32 3.5127 no .
H1B N41 2.8397 no .
H1B N42 2.6317 no .
H1B C43 2.5242 no .
H1B C44 2.7010 no .
H1B C45 2.8798 no .
H1B C46 3.2631 no .
H1B H37B 3.4460 no 2_766
H1B H44 3.2177 no .
H1B H46C 2.9374 no .
H13 Cl1 3.4004 no 2_655
H13 C26 3.4970 no 2_665
H13 C36 3.4550 no 1_554
H13 C37 3.3934 no 2_665
H13 H26 3.4806 no 2_665
H13 H34 2.9621 no 1_554
H13 H36A 3.0438 no 1_554
H13 H36C 3.1148 no 1_554
H13 H37A 2.9624 no 2_665
H13 H37C 2.9448 no 2_665
H14 C1 3.3122 no 1_554
H14 C33 3.1717 no 1_554
H14 C34 2.9548 no 1_554
H14 C36 3.1419 no 1_554
H14 H1A 2.6353 no 1_554
H14 H34 2.5971 no 1_554
H14 H36A 2.4483 no 1_554
H14 H36C 3.4875 no 1_554
H14 H47B 2.8993 no 2_765
H15 Cl2 3.0724 no 1_554
H15 C24 3.0389 no 1_655
H15 C46 3.5643 no 2_755
H15 H24 2.4895 no 1_655
H15 H46A 3.3308 no 2_755
H15 H46C 2.9994 no 2_755
H15 H47A 3.5070 no 2_765
H16 C24 3.5140 no 1_655
H16 C25 3.2121 no 1_655
H16 C46 3.1348 no 2_755
H16 H24 3.2841 no 1_655
H16 H25 2.7041 no 1_655
H16 H46A 2.5184 no 2_755
H16 H46B 3.1604 no 2_755
H16 H46C 3.2502 no 2_755
H23 Cl2 3.0802 no 1_454
H23 N21 3.5139 no 2_665
H23 C21 3.5139 no 2_665
H23 C37 3.2844 no 2_665
H23 H37A 2.3852 no 2_665
H23 H37C 3.4296 no 2_665
H23 H47A 3.3073 no 2_665
H24 N11 3.4013 no 2_665
H24 C11 3.4013 no 2_665
H24 C15 2.9895 no 1_455
H24 C16 3.4243 no 1_455
H24 C16 3.5768 no 2_665
H24 C47 3.3858 no 2_665
H24 H15 2.4895 no 1_455
H24 H16 3.2841 no 1_455
H24 H25 3.5578 no 2_565
H24 H47A 2.4432 no 2_665
H25 C13 3.5671 no 2_665
H25 C14 3.4608 no 2_665
H25 C16 3.3365 no 1_455
H25 C44 3.4860 no 1_455
H25 C45 3.1013 no 1_455
H25 C47 2.9309 no 1_455
H25 H16 2.7041 no 1_455
H25 H24 3.5578 no 2_565
H25 H47A 2.8580 no 1_455
H25 H47B 2.4908 no 1_455
H26 C44 3.3856 no 1_455
H26 H13 3.4806 no 2_665
H26 H34 3.3834 no 2_666
H26 H44 2.9034 no 1_455
H26 H47B 3.1777 no 1_455
H34 C13 3.4412 no 1_556
H34 C14 3.2569 no 1_556
H34 C34 3.3700 no 2_666
H34 C35 3.3251 no 2_666
H34 C37 3.1717 no 2_666
H34 H1A 3.1933 no .
H34 H13 2.9621 no 1_556
H34 H14 2.5971 no 1_556
H34 H26 3.3834 no 2_666
H34 H34 3.2274 no 2_666
H34 H37A 3.5852 no 2_666
H34 H37C 2.3791 no 2_666
H34 H47B 2.7925 no 2_766
H36A Cl1 3.2119 no .
H36A C13 3.2956 no 1_556
H36A C14 2.9907 no 1_556
H36A H1A 3.2225 no .
H36A H13 3.0438 no 1_556
H36A H14 2.4483 no 1_556
H36A H36A 3.4374 no 2_656
H36B C46 3.3025 no 1_455
H36B H44 3.2963 no 1_455
H36B H46A 2.6236 no 1_455
H36B H46C 3.1789 no 1_455
H36C C44 3.3015 no 1_455
H36C C46 3.5237 no 1_455
H36C H13 3.1148 no 1_556
H36C H14 3.4875 no 1_556
H36C H37C 2.7432 no 2_666
H36C H44 2.6143 no 1_455
H36C H46A 3.2000 no 1_455
H36C H46C 3.2230 no 1_455
H37A Cl2 3.2450 no 2_766
H37A C23 3.2515 no 2_665
H37A H13 2.9624 no 2_665
H37A H23 2.3852 no 2_665
H37A H34 3.5852 no 2_666
H37B Cl2 3.3395 no 2_766
H37B C44 3.2573 no 2_766
H37B C45 3.2291 no 2_766
H37B C47 2.9538 no 2_766
H37B H1B 3.4460 no 2_766
H37B H44 2.9970 no 2_766
H37B H47B 2.9488 no 2_766
H37B H47C 2.3917 no 2_766
H37C C33 3.2653 no 2_666
H37C C34 2.8356 no 2_666
H37C C36 3.4043 no 2_666
H37C C44 3.4266 no 2_766
H37C H13 2.9448 no 2_665
H37C H23 3.4296 no 2_665
H37C H34 2.3791 no 2_666
H37C H36C 2.7432 no 2_666
H37C H44 2.7585 no 2_766
H44 N32 3.4691 no 1_655
H44 C33 3.0636 no 1_655
H44 C34 3.5336 no 1_655
H44 C36 3.1343 no 1_655
H44 C37 3.3209 no 2_766
H44 H1B 3.2177 no .
H44 H26 2.9034 no 1_655
H44 H36B 3.2963 no 1_655
H44 H36C 2.6143 no 1_655
H44 H37B 2.9970 no 2_766
H44 H37C 2.7585 no 2_766
H44 H46B 3.5462 no 2_755
H46A Ag1 3.1664 no 1_655
H46A N42 3.1401 no 2_755
H46A C15 3.5890 no 2_755
H46A C16 3.1749 no 2_755
H46A C36 3.3021 no 1_655
H46A C43 3.1031 no 2_755
H46A C46 3.3634 no 2_755
H46A H15 3.3308 no 2_755
H46A H16 2.5184 no 2_755
H46A H36B 2.6236 no 1_655
H46A H36C 3.2000 no 1_655
H46A H46A 3.3018 no 2_755
H46A H46B 3.1106 no 2_755
H46B C43 3.3112 no 2_755
H46B C44 3.4106 no 2_755
H46B C46 3.5563 no 2_755
H46B H16 3.1604 no 2_755
H46B H44 3.5462 no 2_755
H46B H46A 3.1106 no 2_755
H46C Cl1 3.4145 no .
H46C C1 3.4623 no .
H46C H1B 2.9374 no .
H46C H15 2.9994 no 2_755
H46C H16 3.2502 no 2_755
H46C H36B 3.1789 no 1_655
H46C H36C 3.2230 no 1_655
H47A Cl2 3.5471 no 2_766
H47A C24 3.2410 no 2_665
H47A H15 3.5070 no 2_765
H47A H23 3.3073 no 2_665
H47A H24 2.4432 no 2_665
H47A H25 2.8580 no 1_655
H47B C14 3.2766 no 2_765
H47B C25 3.2753 no 1_655
H47B C34 3.2754 no 2_766
H47B C35 3.5819 no 2_766
H47B C37 3.5292 no 2_766
H47B H1A 3.3165 no 2_766
H47B H14 2.8993 no 2_765
H47B H25 2.4908 no 1_655
H47B H26 3.1777 no 1_655
H47B H34 2.7925 no 2_766
H47B H37B 2.9488 no 2_766
H47C Cl2 3.4814 no 2_766
H47C C35 3.5783 no 2_766
H47C C37 3.2629 no 2_766
H47C H1A 3.0864 no 2_766
H47C H37B 2.3917 no 2_766
H47C H47C 3.1080 no 2_766

loop_
_geom_torsion_atom_site_label_1
_geom_torsion_atom_site_label_2
_geom_torsion_atom_site_label_3
_geom_torsion_atom_site_label_4
_geom_torsion
_geom_torsion_publ_flag
_geom_torsion_site_symmetry_1
_geom_torsion_site_symmetry_4
N11 Pt1 N21 C22 0.14(15) no . .
N11 Pt1 N21 C26 -178.0(2) no . .
N21 Pt1 N11 C12 -0.70(15) no . .
N21 Pt1 N11 C16 178.9(2) no . .
N11 Pt1 N41 N42 -88.26(19) no . .
N11 Pt1 N41 C45 92.8(3) no . .
N41 Pt1 N11 C12 177.97(15) no . .
N41 Pt1 N11 C16 -2.38(19) no . .
N11 Pt1 C21 C22 0.14(15) no . .
N11 Pt1 C21 C26 -178.0(2) no . .
C21 Pt1 N11 C12 -0.70(15) no . .
C21 Pt1 N11 C16 178.9(2) no . .
N21 Pt1 N31 N32 85.85(18) no . .
N21 Pt1 N31 C35 -88.6(3) no . .
N31 Pt1 N21 C22 -178.76(15) no . .
N31 Pt1 N21 C26 3.10(19) no . .
N21 Pt1 C11 C12 -0.70(15) no . .
N21 Pt1 C11 C16 178.9(2) no . .
C11 Pt1 N21 C22 0.14(15) no . .
C11 Pt1 N21 C26 -178.0(2) no . .
N31 Pt1 N41 N42 90.54(18) no . .
N31 Pt1 N41 C45 -88.4(3) no . .
N41 Pt1 N31 N32 -92.74(18) no . .
N41 Pt1 N31 C35 92.8(3) no . .
N31 Pt1 C21 C22 -178.76(15) no . .
N31 Pt1 C21 C26 3.10(19) no . .
C21 Pt1 N31 N32 85.85(18) no . .
C21 Pt1 N31 C35 -88.6(3) no . .
N41 Pt1 C11 C12 177.97(15) no . .
N41 Pt1 C11 C16 -2.38(19) no . .
C11 Pt1 N41 N42 -88.26(19) no . .
C11 Pt1 N41 C45 92.8(3) no . .
C11 Pt1 C21 C22 0.14(15) no . .
C11 Pt1 C21 C26 -178.0(2) no . .
C21 Pt1 C11 C12 -0.70(15) no . .
C21 Pt1 C11 C16 178.9(2) no . .
Pt1 N11 C12 C13 -179.59(16) no . .
Pt1 N11 C12 C22 1.1(3) no . .
Pt1 N11 C16 C15 179.25(15) no . .
C12 N11 C16 C15 -1.1(4) no . .
C16 N11 C12 C13 0.7(4) no . .
C16 N11 C12 C22 -178.6(2) no . .
Pt1 N21 C22 C12 0.4(3) no . .
Pt1 N21 C22 C23 -179.03(16) no . .
Pt1 N21 C26 C25 178.74(16) no . .
C22 N21 C26 C25 0.7(4) no . .
C26 N21 C22 C12 178.7(2) no . .
C26 N21 C22 C23 -0.7(4) no . .
Pt1 N31 N32 Ag1 -12.1(3) no . .
Pt1 N31 N32 C33 -175.97(15) no . .
Pt1 N31 C35 C34 175.54(18) no . .
Pt1 N31 C35 C37 -3.3(5) no . .
N32 N31 C35 C34 0.7(4) no . .
N32 N31 C35 C37 -178.1(3) no . .
C35 N31 N32 Ag1 163.6(2) no . .
C35 N31 N32 C33 -0.2(3) no . .
Ag1 N32 C33 C34 -160.1(2) no . .
Ag1 N32 C33 C36 20.6(5) no . .
N31 N32 C33 C34 -0.3(4) no . .
N31 N32 C33 C36 -179.7(3) no . .
Pt1 N41 N42 Ag1 24.6(3) no . 2_655
Pt1 N41 N42 C43 -178.90(15) no . .
Pt1 N41 C45 C44 179.00(19) no . .
Pt1 N41 C45 C47 -1.3(5) no . .
N42 N41 C45 C44 -0.0(4) no . .
N42 N41 C45 C47 179.7(3) no . .
C45 N41 N42 Ag1 -156.2(3) no . 2_655
C45 N41 N42 C43 0.3(4) no . .
Ag1 N42 C43 C44 153.4(2) no 2_655 .
Ag1 N42 C43 C46 -27.3(5) no 2_655 .
N41 N42 C43 C44 -0.5(4) no . .
N41 N42 C43 C46 178.9(3) no . .
Pt1 C11 C12 C13 -179.59(16) no . .
Pt1 C11 C12 C22 1.1(3) no . .
Pt1 C11 C16 C15 179.25(15) no . .
C12 C11 C16 C15 -1.1(4) no . .
C16 C11 C12 C13 0.7(4) no . .
C16 C11 C12 C22 -178.6(2) no . .
N11 C12 C13 C14 0.3(4) no . .
N11 C12 C22 N21 -1.0(4) no . .
N11 C12 C22 C21 -1.0(4) no . .
N11 C12 C22 C23 178.4(2) no . .
C11 C12 C13 C14 0.3(4) no . .
C11 C12 C22 N21 -1.0(4) no . .
C11 C12 C22 C21 -1.0(4) no . .
C11 C12 C22 C23 178.4(2) no . .
C13 C12 C22 N21 179.7(3) no . .
C13 C12 C22 C21 179.7(3) no . .
C13 C12 C22 C23 -0.8(4) no . .
C22 C12 C13 C14 179.5(3) no . .
C12 C13 C14 C15 -1.0(4) no . .
C13 C14 C15 C16 0.6(4) no . .
C14 C15 C16 N11 0.4(4) no . .
C14 C15 C16 C11 0.4(4) no . .
Pt1 C21 C22 C12 0.4(3) no . .
Pt1 C21 C22 C23 -179.03(16) no . .
Pt1 C21 C26 C25 178.74(16) no . .
C22 C21 C26 C25 0.7(4) no . .
C26 C21 C22 C12 178.7(2) no . .
C26 C21 C22 C23 -0.7(4) no . .
N21 C22 C23 C24 0.6(4) no . .
C12 C22 C23 C24 -178.7(3) no . .
C21 C22 C23 C24 0.6(4) no . .
C22 C23 C24 C25 -0.4(4) no . .
C23 C24 C25 C26 0.4(4) no . .
C24 C25 C26 N21 -0.5(4) no . .
C24 C25 C26 C21 -0.5(4) no . .
N32 C33 C34 C35 0.8(4) no . .
C36 C33 C34 C35 -180.0(3) no . .
C33 C34 C35 N31 -0.9(4) no . .
C33 C34 C35 C37 177.8(3) no . .
N42 C43 C44 C45 0.4(4) no . .
C46 C43 C44 C45 -178.8(4) no . .
C43 C44 C45 N41 -0.3(4) no . .
C43 C44 C45 C47 -180.0(4) no . .
